data_7155915
loop_
_publ_author_name
'Qian, Yu-lun'
'Xia, Peng-Ju'
'Li, Jun'
'Zhao, Qinglan'
'Xiao, Jun-An'
'Xiang, Haoyue'
'Yang, Hua'

_publ_section_title
;
 Diversity-driven and facile 1,3-dipolar cycloaddition to access
 dispirooxindole-imidazolidine scaffolds
;
_journal_name_full 'Org. Biomol. Chem.'
_journal_paper_doi 10.1039/C7OB02319G
_journal_year 2017
_chemical_formula_sum 'C33 H36 N4 O4'
_chemical_formula_weight 552.66
_chemical_name_systematic
; 
 ? 
;
_space_group_IT_number 14
_symmetry_cell_setting monoclinic
_symmetry_space_group_name_Hall '-P 2yn'
_symmetry_space_group_name_H-M 'P 1 21/n 1'
_atom_sites_solution_hydrogens geom
_atom_sites_solution_primary direct
_atom_sites_solution_secondary difmap
_audit_creation_method SHELXL-97
_audit_update_record
;
2017-08-27 deposited with the CCDC.
2017-10-04 downloaded from the CCDC.
;
_cell_angle_alpha 90.00
_cell_angle_beta 94.959(2)
_cell_angle_gamma 90.00
_cell_formula_units_Z 4
_cell_length_a 10.1477(4)
_cell_length_b 21.6478(8)
_cell_length_c 13.5815(4)
_cell_measurement_reflns_used 5654
_cell_measurement_temperature 296(2)
_cell_measurement_theta_max 25.68
_cell_measurement_theta_min 1.88
_cell_volume 2972.35(18)
_computing_structure_refinement 'SHELXL-97 (Sheldrick, 1997)'
_computing_structure_solution 'SHELXS-97 (Sheldrick, 1990)'
_diffrn_ambient_temperature 296(2)
_diffrn_measured_fraction_theta_full 1.000
_diffrn_measured_fraction_theta_max 1.000
_diffrn_measurement_device_type 'CCD area detector'
_diffrn_measurement_method 'phi and omega scans'
_diffrn_radiation_monochromator graphite
_diffrn_radiation_source 'fine-focus sealed tube'
_diffrn_radiation_type MoK\a
_diffrn_radiation_wavelength 0.71073
_diffrn_reflns_av_R_equivalents 0.0222
_diffrn_reflns_av_sigmaI/netI 0.0280
_diffrn_reflns_limit_h_max 11
_diffrn_reflns_limit_h_min -12
_diffrn_reflns_limit_k_max 22
_diffrn_reflns_limit_k_min -26
_diffrn_reflns_limit_l_max 16
_diffrn_reflns_limit_l_min -16
_diffrn_reflns_number 18147
_diffrn_reflns_theta_full 25.68
_diffrn_reflns_theta_max 25.68
_diffrn_reflns_theta_min 1.88
_exptl_absorpt_coefficient_mu 0.082
_exptl_crystal_colour COLORLESS
_exptl_crystal_density_diffrn 1.235
_exptl_crystal_density_method 'not measured'
_exptl_crystal_description BAR
_exptl_crystal_F_000 1176
_exptl_crystal_size_max 0.3
_exptl_crystal_size_mid 0.2
_exptl_crystal_size_min 0.2
_refine_diff_density_max 0.889
_refine_diff_density_min -0.711
_refine_diff_density_rms 0.049
_refine_ls_extinction_method none
_refine_ls_goodness_of_fit_ref 1.040
_refine_ls_hydrogen_treatment mixed
_refine_ls_matrix_type full
_refine_ls_number_parameters 357
_refine_ls_number_reflns 5654
_refine_ls_number_restraints 1
_refine_ls_restrained_S_all 1.043
_refine_ls_R_factor_all 0.0985
_refine_ls_R_factor_gt 0.0694
_refine_ls_shift/su_max 0.000
_refine_ls_shift/su_mean 0.000
_refine_ls_structure_factor_coef Fsqd
_refine_ls_weighting_details 'calc w=1/[\s^2^(Fo^2^)+(0.0877P)^2^+2.3925P] where P=(Fo^2^+2Fc^2^)/3'
_refine_ls_weighting_scheme calc
_refine_ls_wR_factor_gt 0.1781
_refine_ls_wR_factor_ref 0.1996
_reflns_number_gt 3959
_reflns_number_total 5654
_reflns_threshold_expression >2sigma(I)
_cod_data_source_file c7ob02319g2.cif
_cod_data_source_block ja_CCDC1
_cod_depositor_comments
;
The following automatic conversions were performed:

'_symmetry_cell_setting' value 'Monoclinic' changed to 'monoclinic'
according to
/home/data/users/saulius/crontab/automatic-downloads/rss-feeds/RSC/lib/dictionaries/cif_core.dic
dictionary named 'cif_core.dic' version 2.4.2 from 2011-04-26.

Automatic conversion script
Id: cif_fix_values 4973 2017-02-22 13:04:09Z antanas 
;
_cod_original_sg_symbol_H-M P2(1)/n
_cod_database_code 7155915

loop_
_symmetry_equiv_pos_as_xyz
'x, y, z'
'-x+1/2, y+1/2, -z+1/2'
'-x, -y, -z'
'x-1/2, -y-1/2, z-1/2'

loop_
_atom_site_label
_atom_site_type_symbol
_atom_site_fract_x
_atom_site_fract_y
_atom_site_fract_z
_atom_site_U_iso_or_equiv
_atom_site_adp_type
_atom_site_occupancy
_atom_site_symmetry_multiplicity
_atom_site_calc_flag
_atom_site_refinement_flags
O4 O 0.47559(19) 0.12451(11) 0.85493(14) 0.0578(6) Uani 1 1 d .
O3 O 0.55141(17) 0.12927(10) 0.70248(14) 0.0539(5) Uani 1 1 d U
O1 O 0.1661(2) 0.23863(11) 0.72281(15) 0.0633(6) Uani 1 1 d .
N1 N 0.3365(2) 0.12116(11) 0.71645(15) 0.0420(5) Uani 1 1 d .
O2 O 0.2850(2) 0.02536(10) 0.56461(16) 0.0596(6) Uani 1 1 d .
C15 C 0.3007(2) 0.13461(12) 0.61237(17) 0.0370(6) Uani 1 1 d .
C13 C 0.3749(2) 0.18446(13) 0.56144(18) 0.0393(6) Uani 1 1 d .
C14 C 0.4228(2) 0.15871(14) 0.47795(19) 0.0453(7) Uani 1 1 d .
C6 C 0.0612(2) 0.14151(13) 0.52016(19) 0.0425(6) Uani 1 1 d .
N4 N 0.1098(2) 0.10516(12) 0.69309(16) 0.0485(6) Uani 1 1 d .
H4A H 0.0360 0.0857 0.6937 0.058 Uiso 1 1 calc R
N2 N 0.3904(2) 0.09564(12) 0.47152(16) 0.0486(6) Uani 1 1 d .
C32 C 0.4577(2) 0.12580(13) 0.76590(19) 0.0420(6) Uani 1 1 d .
C26 C 0.2327(3) 0.03944(14) 0.81485(19) 0.0476(7) Uani 1 1 d .
H26A H 0.3081 0.0393 0.8639 0.057 Uiso 1 1 calc R
H26B H 0.2507 0.0100 0.7638 0.057 Uiso 1 1 calc R
C16 C 0.3228(3) 0.07773(14) 0.54840(19) 0.0433(6) Uani 1 1 d .
C7 C 0.1478(2) 0.14653(13) 0.61554(18) 0.0394(6) Uani 1 1 d .
C27 C 0.2199(2) 0.10290(14) 0.76933(19) 0.0431(6) Uani 1 1 d .
H27 H 0.2060 0.1334 0.8207 0.052 Uiso 1 1 calc R
N3 N 0.0505(3) 0.24169(12) 0.57051(18) 0.0568(7) Uani 1 1 d .
C12 C 0.3981(3) 0.24574(14) 0.5827(2) 0.0531(7) Uani 1 1 d .
H12 H 0.3678 0.2637 0.6387 0.064 Uiso 1 1 calc R
C5 C 0.0071(3) 0.19919(15) 0.4974(2) 0.0499(7) Uani 1 1 d .
C8 C 0.1249(3) 0.21414(14) 0.6455(2) 0.0468(7) Uani 1 1 d .
C33 C 0.4941(3) 0.19236(18) 0.4148(2) 0.0585(8) Uani 1 1 d .
H33 H 0.5267 0.1742 0.3598 0.070 Uiso 1 1 calc R
C18 C 0.3753(3) 0.06698(15) 0.2938(2) 0.0567(8) Uani 1 1 d .
C10 C 0.5152(3) 0.25363(19) 0.4362(2) 0.0677(10) Uani 1 1 d .
H10 H 0.5620 0.2776 0.3944 0.081 Uiso 1 1 calc R
C25 C 0.1115(3) 0.01800(16) 0.8635(2) 0.0598(8) Uani 1 1 d .
H25A H 0.0883 0.0489 0.9107 0.072 Uiso 1 1 calc R
H25B H 0.0377 0.0140 0.8136 0.072 Uiso 1 1 calc R
C29 C 0.6881(3) 0.1483(2) 0.7351(3) 0.0912(7) Uani 1 1 d U
C17 C 0.4338(4) 0.05348(18) 0.3973(2) 0.0690(10) Uani 1 1 d .
H17A H 0.4103 0.0117 0.4146 0.083 Uiso 1 1 calc R
H17B H 0.5294 0.0555 0.3986 0.083 Uiso 1 1 calc R
C1 C 0.0230(3) 0.09169(16) 0.4624(2) 0.0618(8) Uani 1 1 d .
H1 H 0.0572 0.0526 0.4771 0.074 Uiso 1 1 calc R
C11 C 0.4683(3) 0.28027(17) 0.5181(2) 0.0649(9) Uani 1 1 d .
H11 H 0.4838 0.3220 0.5307 0.078 Uiso 1 1 calc R
C3 C -0.1181(4) 0.1581(2) 0.3584(3) 0.0784(11) Uani 1 1 d .
H3 H -0.1776 0.1632 0.3030 0.094 Uiso 1 1 calc R
C4 C -0.0820(3) 0.20816(19) 0.4159(2) 0.0689(10) Uani 1 1 d .
H4 H -0.1165 0.2471 0.4006 0.083 Uiso 1 1 calc R
C23 C 0.4375(4) 0.04428(17) 0.2155(3) 0.0779(11) Uani 1 1 d .
H23 H 0.5155 0.0218 0.2271 0.093 Uiso 1 1 calc R
C24 C 0.1343(4) -0.04299(19) 0.9160(3) 0.0850(12) Uani 1 1 d .
H24A H 0.1582 -0.0737 0.8697 0.127 Uiso 1 1 calc R
H24B H 0.0548 -0.0555 0.9439 0.127 Uiso 1 1 calc R
H24C H 0.2044 -0.0387 0.9677 0.127 Uiso 1 1 calc R
C2 C -0.0681(4) 0.1008(2) 0.3811(3) 0.0803(11) Uani 1 1 d .
H2 H -0.0955 0.0673 0.3416 0.096 Uiso 1 1 calc R
C19 C 0.2609(4) 0.09991(19) 0.2740(2) 0.0731(10) Uani 1 1 d .
H19 H 0.2177 0.1160 0.3260 0.088 Uiso 1 1 calc R
C21 C 0.2714(6) 0.0869(3) 0.1019(3) 0.1039(17) Uani 1 1 d .
H21 H 0.2360 0.0937 0.0374 0.125 Uiso 1 1 calc R
C30 C 0.6836(3) 0.2115(2) 0.7848(3) 0.0912(7) Uani 1 1 d .
H30A H 0.6295 0.2390 0.7432 0.137 Uiso 1 1 calc R
H30B H 0.7715 0.2279 0.7953 0.137 Uiso 1 1 calc R
H30C H 0.6467 0.2072 0.8472 0.137 Uiso 1 1 calc R
C31 C 0.7548(3) 0.1013(2) 0.8036(3) 0.0912(7) Uani 1 1 d .
H31A H 0.7152 0.1018 0.8653 0.137 Uiso 1 1 calc R
H31B H 0.8471 0.1109 0.8150 0.137 Uiso 1 1 calc R
H31C H 0.7446 0.0610 0.7744 0.137 Uiso 1 1 calc R
C22 C 0.3850(6) 0.0546(2) 0.1192(3) 0.0994(16) Uani 1 1 d .
H22 H 0.4279 0.0393 0.0665 0.119 Uiso 1 1 calc R
C20 C 0.2090(5) 0.1095(2) 0.1782(3) 0.0941(13) Uani 1 1 d .
H20 H 0.1307 0.1316 0.1659 0.113 Uiso 1 1 calc R
C9 C 0.0044(6) 0.30502(19) 0.5752(3) 0.1045(16) Uani 1 1 d .
H9A H 0.0219 0.3263 0.5157 0.157 Uiso 1 1 calc R
H9B H 0.0498 0.3254 0.6311 0.157 Uiso 1 1 calc R
H9C H -0.0890 0.3052 0.5819 0.157 Uiso 1 1 calc R
C28 C 0.7501(3) 0.1523(2) 0.6401(3) 0.0912(7) Uani 1 1 d .
H28A H 0.7411 0.1134 0.6064 0.137 Uiso 1 1 calc R
H28B H 0.8422 0.1622 0.6530 0.137 Uiso 1 1 calc R
H28C H 0.7070 0.1840 0.5996 0.137 Uiso 1 1 calc R

loop_
_atom_site_aniso_label
_atom_site_aniso_U_11
_atom_site_aniso_U_22
_atom_site_aniso_U_33
_atom_site_aniso_U_23
_atom_site_aniso_U_13
_atom_site_aniso_U_12
O4 0.0500(11) 0.0864(16) 0.0363(10) -0.0010(10) -0.0009(8) -0.0126(11)
O3 0.0323(8) 0.0841(16) 0.0458(11) 0.0079(10) 0.0067(8) 0.0001(9)
O1 0.0766(15) 0.0679(15) 0.0472(12) -0.0124(10) 0.0150(11) 0.0061(12)
N1 0.0302(10) 0.0623(15) 0.0340(11) 0.0055(10) 0.0048(8) -0.0053(10)
O2 0.0733(14) 0.0435(13) 0.0617(13) 0.0038(10) 0.0048(11) 0.0070(10)
C15 0.0310(12) 0.0471(16) 0.0334(12) 0.0013(11) 0.0048(10) 0.0005(11)
C13 0.0300(12) 0.0521(17) 0.0358(13) 0.0049(12) 0.0040(10) -0.0023(11)
C14 0.0346(13) 0.065(2) 0.0364(13) 0.0062(13) 0.0026(11) 0.0044(13)
C6 0.0329(13) 0.0520(17) 0.0427(14) 0.0083(12) 0.0038(11) -0.0035(12)
N4 0.0263(10) 0.0718(17) 0.0479(13) 0.0177(12) 0.0053(9) -0.0066(10)
N2 0.0537(14) 0.0566(16) 0.0360(11) -0.0008(10) 0.0076(10) 0.0147(11)
C32 0.0351(13) 0.0508(17) 0.0404(14) 0.0010(12) 0.0055(11) -0.0053(12)
C26 0.0417(14) 0.0606(19) 0.0402(14) 0.0090(13) 0.0032(11) -0.0046(13)
C16 0.0387(14) 0.0505(18) 0.0401(14) 0.0035(12) 0.0001(11) 0.0096(12)
C7 0.0308(12) 0.0478(16) 0.0400(13) 0.0039(11) 0.0055(10) 0.0012(11)
C27 0.0324(13) 0.0594(18) 0.0385(13) 0.0038(12) 0.0084(11) -0.0024(12)
N3 0.0676(16) 0.0524(16) 0.0521(14) 0.0062(12) 0.0139(12) 0.0197(13)
C12 0.0539(17) 0.058(2) 0.0480(16) -0.0007(14) 0.0074(13) -0.0116(14)
C5 0.0422(15) 0.0614(19) 0.0476(15) 0.0145(14) 0.0113(12) 0.0078(13)
C8 0.0423(15) 0.0553(18) 0.0454(15) 0.0001(14) 0.0178(12) 0.0035(13)
C33 0.0459(16) 0.090(3) 0.0414(15) 0.0102(16) 0.0138(13) -0.0014(16)
C18 0.076(2) 0.0520(19) 0.0432(15) -0.0047(13) 0.0124(14) 0.0077(16)
C10 0.0552(19) 0.094(3) 0.0548(18) 0.0226(18) 0.0113(15) -0.0192(18)
C25 0.0565(18) 0.076(2) 0.0480(16) 0.0098(15) 0.0095(14) -0.0142(16)
C29 0.0403(9) 0.1227(18) 0.1084(17) 0.0295(14) -0.0053(9) -0.0100(10)
C17 0.083(2) 0.078(2) 0.0470(17) -0.0016(16) 0.0124(16) 0.0407(19)
C1 0.0576(19) 0.062(2) 0.0627(19) 0.0070(16) -0.0126(15) -0.0110(16)
C11 0.066(2) 0.067(2) 0.0609(19) 0.0070(16) 0.0015(16) -0.0253(17)
C3 0.064(2) 0.107(3) 0.060(2) 0.021(2) -0.0176(17) -0.007(2)
C4 0.059(2) 0.086(3) 0.061(2) 0.0246(19) 0.0010(16) 0.0167(18)
C23 0.113(3) 0.063(2) 0.062(2) -0.0139(17) 0.031(2) 0.007(2)
C24 0.093(3) 0.090(3) 0.072(2) 0.028(2) 0.005(2) -0.032(2)
C2 0.079(3) 0.089(3) 0.068(2) 0.007(2) -0.0225(19) -0.026(2)
C19 0.073(2) 0.097(3) 0.0483(18) -0.0033(18) -0.0015(16) 0.011(2)
C21 0.156(5) 0.102(4) 0.050(2) -0.003(2) -0.014(3) -0.053(4)
C30 0.0403(9) 0.1227(18) 0.1084(17) 0.0295(14) -0.0053(9) -0.0100(10)
C31 0.0403(9) 0.1227(18) 0.1084(17) 0.0295(14) -0.0053(9) -0.0100(10)
C22 0.163(5) 0.088(3) 0.051(2) -0.028(2) 0.034(3) -0.032(3)
C20 0.093(3) 0.115(4) 0.068(3) 0.003(2) -0.024(2) -0.013(3)
C9 0.163(5) 0.072(3) 0.080(3) 0.006(2) 0.021(3) 0.056(3)
C28 0.0403(9) 0.1227(18) 0.1084(17) 0.0295(14) -0.0053(9) -0.0100(10)

loop_
_atom_type_symbol
_atom_type_description
_atom_type_scat_dispersion_real
_atom_type_scat_dispersion_imag
_atom_type_scat_source
C C 0.0033 0.0016 'International Tables Vol C Tables 4.2.6.8 and 6.1.1.4'
H H 0.0000 0.0000 'International Tables Vol C Tables 4.2.6.8 and 6.1.1.4'
N N 0.0061 0.0033 'International Tables Vol C Tables 4.2.6.8 and 6.1.1.4'
O O 0.0106 0.0060 'International Tables Vol C Tables 4.2.6.8 and 6.1.1.4'

loop_
_geom_angle_atom_site_label_1
_geom_angle_atom_site_label_2
_geom_angle_atom_site_label_3
_geom_angle
C32 O3 C29 121.5(3)
C32 N1 C15 127.3(2)
C32 N1 C27 120.4(2)
C15 N1 C27 112.28(19)
N1 C15 C13 119.5(2)
N1 C15 C16 110.6(2)
C13 C15 C16 102.1(2)
N1 C15 C7 99.74(18)
C13 C15 C7 115.1(2)
C16 C15 C7 109.8(2)
C12 C13 C14 119.6(2)
C12 C13 C15 132.4(2)
C14 C13 C15 108.0(2)
C33 C14 C13 122.4(3)
C33 C14 N2 127.4(3)
C13 C14 N2 110.1(2)
C1 C6 C5 119.6(3)
C1 C6 C7 131.7(3)
C5 C6 C7 108.5(2)
C27 N4 C7 107.40(19)
C27 N4 H4A 126.3
C7 N4 H4A 126.3
C16 N2 C14 111.2(2)
C16 N2 C17 123.9(3)
C14 N2 C17 124.6(3)
O4 C32 O3 126.3(2)
O4 C32 N1 123.1(2)
O3 C32 N1 110.5(2)
C27 C26 C25 114.4(2)
C27 C26 H26A 108.7
C25 C26 H26A 108.7
C27 C26 H26B 108.7
C25 C26 H26B 108.7
H26A C26 H26B 107.6
O2 C16 N2 126.3(3)
O2 C16 C15 125.4(2)
N2 C16 C15 108.4(2)
N4 C7 C6 113.9(2)
N4 C7 C8 109.7(2)
C6 C7 C8 101.9(2)
N4 C7 C15 104.0(2)
C6 C7 C15 117.9(2)
C8 C7 C15 109.5(2)
N4 C27 N1 103.93(19)
N4 C27 C26 110.8(2)
N1 C27 C26 113.3(2)
N4 C27 H27 109.5
N1 C27 H27 109.5
C26 C27 H27 109.5
C8 N3 C5 111.5(2)
C8 N3 C9 123.0(3)
C5 N3 C9 124.7(3)
C13 C12 C11 118.2(3)
C13 C12 H12 120.9
C11 C12 H12 120.9
C4 C5 C6 121.6(3)
C4 C5 N3 128.4(3)
C6 C5 N3 109.8(2)
O1 C8 N3 125.8(3)
O1 C8 C7 126.3(3)
N3 C8 C7 107.9(2)
C10 C33 C14 117.4(3)
C10 C33 H33 121.3
C14 C33 H33 121.3
C19 C18 C23 118.3(3)
C19 C18 C17 122.9(3)
C23 C18 C17 118.8(3)
C33 C10 C11 121.3(3)
C33 C10 H10 119.4
C11 C10 H10 119.4
C24 C25 C26 112.1(3)
C24 C25 H25A 109.2
C26 C25 H25A 109.2
C24 C25 H25B 109.2
C26 C25 H25B 109.2
H25A C25 H25B 107.9
O3 C29 C28 102.3(3)
O3 C29 C31 110.9(3)
C28 C29 C31 112.1(4)
O3 C29 C30 108.6(3)
C28 C29 C30 111.3(4)
C31 C29 C30 111.2(4)
N2 C17 C18 114.0(2)
N2 C17 H17A 108.8
C18 C17 H17A 108.8
N2 C17 H17B 108.8
C18 C17 H17B 108.8
H17A C17 H17B 107.7
C6 C1 C2 118.6(3)
C6 C1 H1 120.7
C2 C1 H1 120.7
C10 C11 C12 121.0(3)
C10 C11 H11 119.5
C12 C11 H11 119.5
C2 C3 C4 121.0(3)
C2 C3 H3 119.5
C4 C3 H3 119.5
C3 C4 C5 118.1(3)
C3 C4 H4 121.0
C5 C4 H4 121.0
C18 C23 C22 120.4(4)
C18 C23 H23 119.8
C22 C23 H23 119.8
C25 C24 H24A 109.5
C25 C24 H24B 109.5
H24A C24 H24B 109.5
C25 C24 H24C 109.5
H24A C24 H24C 109.5
H24B C24 H24C 109.5
C3 C2 C1 121.1(4)
C3 C2 H2 119.5
C1 C2 H2 119.5
C18 C19 C20 120.8(4)
C18 C19 H19 119.6
C20 C19 H19 119.6
C20 C21 C22 120.2(4)
C20 C21 H21 119.9
C22 C21 H21 119.9
C29 C30 H30A 109.5
C29 C30 H30B 109.5
H30A C30 H30B 109.5
C29 C30 H30C 109.5
H30A C30 H30C 109.5
H30B C30 H30C 109.5
C29 C31 H31A 109.5
C29 C31 H31B 109.5
H31A C31 H31B 109.5
C29 C31 H31C 109.5
H31A C31 H31C 109.5
H31B C31 H31C 109.5
C21 C22 C23 120.0(4)
C21 C22 H22 120.0
C23 C22 H22 120.0
C21 C20 C19 120.3(5)
C21 C20 H20 119.9
C19 C20 H20 119.9
N3 C9 H9A 109.5
N3 C9 H9B 109.5
H9A C9 H9B 109.5
N3 C9 H9C 109.5
H9A C9 H9C 109.5
H9B C9 H9C 109.5
C29 C28 H28A 109.5
C29 C28 H28B 109.5
H28A C28 H28B 109.5
C29 C28 H28C 109.5
H28A C28 H28C 109.5
H28B C28 H28C 109.5

loop_
_geom_bond_atom_site_label_1
_geom_bond_atom_site_label_2
_geom_bond_distance
O4 C32 1.207(3)
O3 C32 1.339(3)
O3 C29 1.478(4)
O1 C8 1.218(3)
N1 C32 1.354(3)
N1 C15 1.458(3)
N1 C27 1.489(3)
O2 C16 1.223(3)
C15 C13 1.517(3)
C15 C16 1.535(4)
C15 C7 1.577(3)
C13 C12 1.374(4)
C13 C14 1.389(4)
C14 C33 1.377(4)
C14 N2 1.406(4)
C6 C1 1.370(4)
C6 C5 1.388(4)
C6 C7 1.505(4)
N4 C27 1.457(3)
N4 C7 1.460(3)
N4 H4A 0.8600
N2 C16 1.354(3)
N2 C17 1.456(4)
C26 C27 1.507(4)
C26 C25 1.519(4)
C26 H26A 0.9700
C26 H26B 0.9700
C7 C8 1.542(4)
C27 H27 0.9800
N3 C8 1.353(4)
N3 C5 1.397(4)
N3 C9 1.452(4)
C12 C11 1.394(4)
C12 H12 0.9300
C5 C4 1.380(4)
C33 C10 1.371(5)
C33 H33 0.9300
C18 C19 1.369(5)
C18 C23 1.374(4)
C18 C17 1.507(4)
C10 C11 1.375(5)
C10 H10 0.9300
C25 C24 1.508(5)
C25 H25A 0.9700
C25 H25B 0.9700
C29 C28 1.485(6)
C29 C31 1.501(6)
C29 C30 1.527(6)
C17 H17A 0.9700
C17 H17B 0.9700
C1 C2 1.391(5)
C1 H1 0.9300
C11 H11 0.9300
C3 C2 1.365(6)
C3 C4 1.367(5)
C3 H3 0.9300
C4 H4 0.9300
C23 C22 1.387(6)
C23 H23 0.9300
C24 H24A 0.9600
C24 H24B 0.9600
C24 H24C 0.9600
C2 H2 0.9300
C19 C20 1.377(5)
C19 H19 0.9300
C21 C20 1.351(7)
C21 C22 1.351(7)
C21 H21 0.9300
C30 H30A 0.9600
C30 H30B 0.9600
C30 H30C 0.9600
C31 H31A 0.9600
C31 H31B 0.9600
C31 H31C 0.9600
C22 H22 0.9300
C20 H20 0.9300
C9 H9A 0.9600
C9 H9B 0.9600
C9 H9C 0.9600
C28 H28A 0.9600
C28 H28B 0.9600
C28 H28C 0.9600

loop_
_geom_torsion_atom_site_label_1
_geom_torsion_atom_site_label_2
_geom_torsion_atom_site_label_3
_geom_torsion_atom_site_label_4
_geom_torsion
C32 N1 C15 C13 -31.5(4)
C27 N1 C15 C13 146.1(2)
C32 N1 C15 C16 86.6(3)
C27 N1 C15 C16 -95.8(2)
C32 N1 C15 C7 -157.8(3)
C27 N1 C15 C7 19.8(3)
N1 C15 C13 C12 -55.2(4)
C16 C15 C13 C12 -177.6(3)
C7 C15 C13 C12 63.5(4)
N1 C15 C13 C14 125.8(2)
C16 C15 C13 C14 3.4(3)
C7 C15 C13 C14 -115.5(2)
C12 C13 C14 C33 0.3(4)
C15 C13 C14 C33 179.4(2)
C12 C13 C14 N2 178.8(2)
C15 C13 C14 N2 -2.0(3)
C33 C14 N2 C16 178.0(3)
C13 C14 N2 C16 -0.4(3)
C33 C14 N2 C17 3.3(4)
C13 C14 N2 C17 -175.2(3)
C29 O3 C32 O4 -16.3(5)
C29 O3 C32 N1 166.3(3)
C15 N1 C32 O4 166.4(3)
C27 N1 C32 O4 -11.0(4)
C15 N1 C32 O3 -16.1(4)
C27 N1 C32 O3 166.5(2)
C14 N2 C16 O2 -177.5(3)
C17 N2 C16 O2 -2.8(4)
C14 N2 C16 C15 2.7(3)
C17 N2 C16 C15 177.4(2)
N1 C15 C16 O2 48.3(3)
C13 C15 C16 O2 176.6(3)
C7 C15 C16 O2 -60.8(3)
N1 C15 C16 N2 -131.9(2)
C13 C15 C16 N2 -3.7(3)
C7 C15 C16 N2 118.9(2)
C27 N4 C7 C6 165.0(2)
C27 N4 C7 C8 -81.5(3)
C27 N4 C7 C15 35.5(3)
C1 C6 C7 N4 -52.1(4)
C5 C6 C7 N4 122.0(2)
C1 C6 C7 C8 -170.1(3)
C5 C6 C7 C8 4.0(3)
C1 C6 C7 C15 70.1(4)
C5 C6 C7 C15 -115.7(3)
N1 C15 C7 N4 -32.8(2)
C13 C15 C7 N4 -162.0(2)
C16 C15 C7 N4 83.4(2)
N1 C15 C7 C6 -160.0(2)
C13 C15 C7 C6 70.8(3)
C16 C15 C7 C6 -43.8(3)
N1 C15 C7 C8 84.3(2)
C13 C15 C7 C8 -44.9(3)
C16 C15 C7 C8 -159.5(2)
C7 N4 C27 N1 -22.9(3)
C7 N4 C27 C26 -144.9(2)
C32 N1 C27 N4 178.2(2)
C15 N1 C27 N4 0.4(3)
C32 N1 C27 C26 -61.4(3)
C15 N1 C27 C26 120.8(2)
C25 C26 C27 N4 -59.9(3)
C25 C26 C27 N1 -176.3(2)
C14 C13 C12 C11 0.8(4)
C15 C13 C12 C11 -178.1(3)
C1 C6 C5 C4 -1.9(4)
C7 C6 C5 C4 -176.9(3)
C1 C6 C5 N3 174.6(3)
C7 C6 C5 N3 -0.4(3)
C8 N3 C5 C4 172.0(3)
C9 N3 C5 C4 2.0(5)
C8 N3 C5 C6 -4.2(3)
C9 N3 C5 C6 -174.2(3)
C5 N3 C8 O1 -173.2(3)
C9 N3 C8 O1 -3.0(5)
C5 N3 C8 C7 6.8(3)
C9 N3 C8 C7 177.0(3)
N4 C7 C8 O1 52.5(3)
C6 C7 C8 O1 173.5(3)
C15 C7 C8 O1 -61.0(3)
N4 C7 C8 N3 -127.5(2)
C6 C7 C8 N3 -6.5(3)
C15 C7 C8 N3 119.0(2)
C13 C14 C33 C10 -1.1(4)
N2 C14 C33 C10 -179.3(3)
C14 C33 C10 C11 0.8(5)
C27 C26 C25 C24 -174.7(3)
C32 O3 C29 C28 -173.8(3)
C32 O3 C29 C31 66.5(5)
C32 O3 C29 C30 -56.0(4)
C16 N2 C17 C18 118.6(3)
C14 N2 C17 C18 -67.3(4)
C19 C18 C17 N2 -21.6(5)
C23 C18 C17 N2 159.8(3)
C5 C6 C1 C2 1.0(4)
C7 C6 C1 C2 174.6(3)
C33 C10 C11 C12 0.2(5)
C13 C12 C11 C10 -1.1(5)
C2 C3 C4 C5 0.4(5)
C6 C5 C4 C3 1.2(5)
N3 C5 C4 C3 -174.6(3)
C19 C18 C23 C22 -0.1(6)
C17 C18 C23 C22 178.6(4)
C4 C3 C2 C1 -1.2(6)
C6 C1 C2 C3 0.5(5)
C23 C18 C19 C20 0.6(6)
C17 C18 C19 C20 -178.0(4)
C20 C21 C22 C23 0.3(7)
C18 C23 C22 C21 -0.3(7)
C22 C21 C20 C19 0.2(7)
C18 C19 C20 C21 -0.7(7)
